data_4516018
loop_
_publ_author_name
'Dutta, Champak'
'Ghorai, Debasish'
'Choudhury, Joyanta'

_publ_section_title
;
 To &quot;Rollover&quot; or Not? Stereoelectronically Guided C-H
 Functionalization Pathways from Rhodium-Abnormal NHC Intermediates.
;
_journal_issue 2
_journal_name_full 'ACS omega'
_journal_page_first 1614
_journal_page_last 1620
_journal_paper_doi 10.1021/acsomega.7b01846
_journal_volume 3
_journal_year 2018
_chemical_formula_sum 'C24 H28 Cl F6 N3 P Rh'
_chemical_formula_weight 641.82
_space_group_crystal_system monoclinic
_space_group_IT_number 14
_space_group_name_Hall '-P 2yn'
_space_group_name_H-M_alt 'P 1 21/n 1'
_atom_sites_solution_hydrogens geom
_audit_creation_method SHELXL-2014/7
_cell_angle_alpha 90
_cell_angle_beta 94.388(4)
_cell_angle_gamma 90
_cell_formula_units_Z 4
_cell_length_a 9.1839(12)
_cell_length_b 27.796(4)
_cell_length_c 9.7373(13)
_cell_measurement_reflns_used 9990
_cell_measurement_temperature 120(2)
_cell_measurement_theta_max 21.73
_cell_measurement_theta_min 2.34
_cell_volume 2478.4(6)
_computing_cell_refinement 'Bruker SAINT'
_computing_data_collection 'Bruker APEX2'
_computing_data_reduction 'Bruker SAINT'
_computing_molecular_graphics 'Bruker SHELXTL'
_computing_publication_material 'Bruker SHELXTL'
_computing_structure_refinement 'SHELXL-2014/7 (Sheldrick, 2014)'
_computing_structure_solution 'SHELXS-97 (Sheldrick 2008)'
_diffrn_ambient_temperature 120(2)
_diffrn_measured_fraction_theta_full 1.000
_diffrn_measured_fraction_theta_max 0.999
_diffrn_measurement_device_type 'Bruker APEX-II CCD'
_diffrn_measurement_method '\f and \w scans'
_diffrn_radiation_type MoK\a
_diffrn_radiation_wavelength 0.71073
_diffrn_reflns_av_R_equivalents 0.1004
_diffrn_reflns_av_unetI/netI 0.0700
_diffrn_reflns_Laue_measured_fraction_full 1.000
_diffrn_reflns_Laue_measured_fraction_max 0.999
_diffrn_reflns_limit_h_max 11
_diffrn_reflns_limit_h_min -9
_diffrn_reflns_limit_k_max 35
_diffrn_reflns_limit_k_min -35
_diffrn_reflns_limit_l_max 12
_diffrn_reflns_limit_l_min -12
_diffrn_reflns_number 39356
_diffrn_reflns_point_group_measured_fraction_full 1.000
_diffrn_reflns_point_group_measured_fraction_max 0.999
_diffrn_reflns_theta_full 25.242
_diffrn_reflns_theta_max 27.100
_diffrn_reflns_theta_min 2.222
_exptl_absorpt_coefficient_mu 0.926
_exptl_absorpt_correction_type none
_exptl_crystal_colour YELLOW
_exptl_crystal_density_diffrn 1.720
_exptl_crystal_density_meas ?
_exptl_crystal_description PLATE
_exptl_crystal_F_000 1296
_refine_diff_density_max 4.261
_refine_diff_density_min -1.638
_refine_diff_density_rms 0.170
_refine_ls_extinction_method none
_refine_ls_goodness_of_fit_ref 1.116
_refine_ls_hydrogen_treatment constr
_refine_ls_matrix_type full
_refine_ls_number_parameters 326
_refine_ls_number_reflns 5474
_refine_ls_number_restraints 0
_refine_ls_restrained_S_all 1.116
_refine_ls_R_factor_all 0.1078
_refine_ls_R_factor_gt 0.0779
_refine_ls_shift/su_max 0.000
_refine_ls_shift/su_mean 0.000
_refine_ls_structure_factor_coef Fsqd
_refine_ls_weighting_details 'w=1/[\s^2^(Fo^2^)+(0.0572P)^2^+24.2095P] where P=(Fo^2^+2Fc^2^)/3'
_refine_ls_weighting_scheme calc
_refine_ls_wR_factor_gt 0.1589
_refine_ls_wR_factor_ref 0.1709
_reflns_Friedel_coverage 0.000
_reflns_number_gt 4253
_reflns_number_total 5474
_reflns_threshold_expression 'I > 2\s(I)'
_cod_data_source_file 5d.cif
_cod_data_source_block shelx
_cod_depositor_comments
;
The following automatic conversions were performed:

data item '_exptl_crystal_density_meas' value 'not measured' was
changed to '?' -- the value is perceived as not measured.

Automatic conversion script
Id: cif_fix_values 6909 2019-04-08 15:41:33Z antanas 
;
_cod_original_sg_symbol_H-M 'P 21/n'
_cod_database_code 4516018
_shelx_shelxl_version_number 2014/7
_shelx_space_group_comment
;
The symmetry employed for this shelxl refinement is uniquely defined
by the following loop, which should always be used as a source of
symmetry information in preference to the above space-group names.
They are only intended as comments.
;

loop_
_space_group_symop_operation_xyz
'x, y, z'
'-x+1/2, y+1/2, -z+1/2'
'-x, -y, -z'
'x-1/2, -y-1/2, z-1/2'

loop_
_atom_site_label
_atom_site_type_symbol
_atom_site_fract_x
_atom_site_fract_y
_atom_site_fract_z
_atom_site_U_iso_or_equiv
_atom_site_adp_type
_atom_site_occupancy
_atom_site_site_symmetry_order
_atom_site_calc_flag
_atom_site_refinement_flags_posn
_atom_site_refinement_flags_adp
Rh1 Rh 0.77767(6) 0.12449(2) 0.85531(5) 0.01516(16) Uani 1 1 d . .
Cl1 Cl 0.71877(17) 0.05510(5) 0.70814(15) 0.0152(3) Uani 1 1 d . .
P1 P 0.2154(2) 0.16462(6) 0.26411(18) 0.0195(4) Uani 1 1 d . .
F1 F 0.2023(6) 0.18382(17) 0.4173(4) 0.0383(12) Uani 1 1 d . .
F2 F 0.3835(5) 0.1792(2) 0.2750(5) 0.0441(13) Uani 1 1 d . .
F3 F 0.0476(5) 0.14883(16) 0.2547(5) 0.0356(11) Uani 1 1 d . .
F4 F 0.2578(5) 0.11210(15) 0.3233(4) 0.0297(10) Uani 1 1 d . .
F5 F 0.2293(5) 0.14505(15) 0.1115(4) 0.0335(11) Uani 1 1 d . .
F6 F 0.1713(6) 0.21613(15) 0.2036(5) 0.0448(13) Uani 1 1 d . .
N1 N 0.8365(6) 0.07349(18) 1.1129(5) 0.0124(11) Uani 1 1 d . .
N2 N 0.6554(6) 0.07019(19) 1.2387(5) 0.0184(12) Uani 1 1 d . .
N3 N 0.9700(6) 0.08636(19) 0.9286(5) 0.0148(11) Uani 1 1 d . .
C1 C 0.6521(8) 0.1757(2) 0.7206(7) 0.0184(14) Uani 1 1 d . .
C2 C 0.8017(8) 0.1832(2) 0.7003(7) 0.0193(14) Uani 1 1 d . .
C3 C 0.8747(7) 0.1961(2) 0.8274(7) 0.0186(14) Uani 1 1 d . .
C4 C 1.0306(8) 0.2098(3) 0.8542(9) 0.0327(19) Uani 1 1 d . .
H1 H 1.0886 0.1938 0.7870 0.049 Uiso 1 1 calc R U
H2 H 1.0656 0.1997 0.9474 0.049 Uiso 1 1 calc R U
H3 H 1.0406 0.2447 0.8458 0.049 Uiso 1 1 calc R U
C5 C 0.7684(7) 0.1966(2) 0.9302(7) 0.0188(14) Uani 1 1 d . .
C6 C 0.6293(9) 0.1852(3) 0.8610(8) 0.0285(12) Uani 1 1 d . .
C7 C 0.4840(8) 0.1869(3) 0.9198(8) 0.0285(12) Uani 1 1 d . .
H6 H 0.4323 0.2162 0.8887 0.043 Uiso 1 1 calc R U
H4 H 0.4978 0.1868 1.0206 0.043 Uiso 1 1 calc R U
H5 H 0.4265 0.1587 0.8887 0.043 Uiso 1 1 calc R U
C8 C 0.7921(10) 0.2129(3) 1.0760(8) 0.0335(19) Uani 1 1 d . .
H7 H 0.7622 0.2466 1.0828 0.050 Uiso 1 1 calc R U
H8 H 0.8957 0.2098 1.1069 0.050 Uiso 1 1 calc R U
H9 H 0.7338 0.1930 1.1342 0.050 Uiso 1 1 calc R U
C9 C 0.8628(9) 0.1836(3) 0.5600(8) 0.0313(18) Uani 1 1 d . .
H12 H 0.8340 0.1540 0.5104 0.047 Uiso 1 1 calc R U
H11 H 0.9696 0.1855 0.5716 0.047 Uiso 1 1 calc R U
H10 H 0.8244 0.2115 0.5075 0.047 Uiso 1 1 calc R U
C10 C 0.5367(8) 0.1657(3) 0.6088(8) 0.0273(17) Uani 1 1 d . .
H14 H 0.5237 0.1940 0.5490 0.041 Uiso 1 1 calc R U
H15 H 0.4447 0.1584 0.6491 0.041 Uiso 1 1 calc R U
H13 H 0.5658 0.1381 0.5544 0.041 Uiso 1 1 calc R U
C11 C 0.7186(7) 0.0926(2) 1.0300(7) 0.0170(14) Uani 1 1 d . .
C12 C 0.7974(7) 0.0607(2) 1.2402(6) 0.0159(13) Uani 1 1 d . .
C13 C 0.5601(8) 0.0596(3) 1.3481(7) 0.0259(16) Uani 1 1 d . .
H17 H 0.6196 0.0541 1.4346 0.039 Uiso 1 1 calc R U
H16 H 0.5027 0.0306 1.3241 0.039 Uiso 1 1 calc R U
H18 H 0.4942 0.0868 1.3591 0.039 Uiso 1 1 calc R U
C14 C 0.6059(8) 0.0897(2) 1.1115(6) 0.0184(14) Uani 1 1 d . .
H19 H 0.5084 0.0994 1.0860 0.022 Uiso 1 1 calc R U
C15 C 0.8907(8) 0.0432(3) 1.3603(7) 0.0247(16) Uani 1 1 d . .
H21 H 0.8391 0.0471 1.4441 0.037 Uiso 1 1 calc R U
H22 H 0.9817 0.0617 1.3690 0.037 Uiso 1 1 calc R U
H20 H 0.9131 0.0091 1.3475 0.037 Uiso 1 1 calc R U
C16 C 0.9716(7) 0.0669(2) 1.0528(7) 0.0154(13) Uani 1 1 d . .
C17 C 1.0887(7) 0.0399(2) 1.1147(6) 0.0145(13) Uani 1 1 d . .
H28 H 1.0836 0.0262 1.2036 0.017 Uiso 1 1 calc R U
C18 C 1.2076(7) 0.0342(2) 1.0445(7) 0.0179(14) Uani 1 1 d . .
H23 H 1.2889 0.0168 1.0853 0.021 Uiso 1 1 calc R U
C19 C 1.2139(8) 0.0536(2) 0.9109(7) 0.0176(14) Uani 1 1 d . .
C20 C 1.0894(7) 0.0785(2) 0.8543(6) 0.0131(13) Uani 1 1 d . .
C21 C 1.0867(7) 0.0948(2) 0.7163(7) 0.0198(14) Uani 1 1 d . .
H27 H 1.0024 0.1105 0.6751 0.024 Uiso 1 1 calc R U
C22 C 1.2055(8) 0.0880(3) 0.6427(8) 0.0264(16) Uani 1 1 d . .
H26 H 1.2031 0.0992 0.5503 0.032 Uiso 1 1 calc R U
C23 C 1.3299(8) 0.0650(3) 0.7001(8) 0.0250(16) Uani 1 1 d . .
H24 H 1.4119 0.0611 0.6472 0.030 Uiso 1 1 calc R U
C24 C 1.3357(8) 0.0478(3) 0.8329(7) 0.0230(15) Uani 1 1 d . .
H25 H 1.4212 0.0322 0.8717 0.028 Uiso 1 1 calc R U

loop_
_atom_site_aniso_label
_atom_site_aniso_U_11
_atom_site_aniso_U_22
_atom_site_aniso_U_33
_atom_site_aniso_U_23
_atom_site_aniso_U_13
_atom_site_aniso_U_12
Rh1 0.0186(3) 0.0105(2) 0.0159(3) 0.0034(2) -0.00143(18) 0.0040(2)
Cl1 0.0163(8) 0.0145(7) 0.0145(7) 0.0017(6) -0.0008(6) 0.0034(6)
P1 0.0242(10) 0.0157(9) 0.0178(9) -0.0013(7) -0.0031(7) -0.0037(7)
F1 0.054(3) 0.035(3) 0.026(2) -0.016(2) 0.005(2) -0.005(2)
F2 0.031(3) 0.061(3) 0.040(3) -0.010(2) 0.002(2) -0.023(2)
F3 0.025(2) 0.027(2) 0.054(3) -0.006(2) -0.002(2) -0.0042(19)
F4 0.043(3) 0.022(2) 0.023(2) 0.0048(17) -0.0017(19) 0.0096(19)
F5 0.063(3) 0.024(2) 0.014(2) -0.0021(17) 0.002(2) -0.016(2)
F6 0.070(4) 0.013(2) 0.049(3) 0.003(2) -0.017(3) -0.005(2)
N1 0.016(3) 0.012(3) 0.010(2) -0.003(2) 0.002(2) 0.000(2)
N2 0.030(3) 0.013(3) 0.012(3) 0.000(2) 0.004(2) 0.002(2)
N3 0.016(3) 0.011(3) 0.017(3) -0.002(2) 0.000(2) -0.003(2)
C1 0.024(4) 0.010(3) 0.020(3) 0.007(3) 0.000(3) 0.003(3)
C2 0.025(4) 0.011(3) 0.022(3) 0.006(3) 0.002(3) 0.004(3)
C3 0.019(4) 0.005(3) 0.031(4) 0.006(3) -0.005(3) 0.002(3)
C4 0.026(4) 0.017(4) 0.054(5) 0.006(4) -0.002(4) -0.001(3)
C5 0.020(4) 0.013(3) 0.023(4) 0.003(3) -0.004(3) 0.006(3)
C6 0.030(3) 0.018(3) 0.038(3) 0.008(2) 0.007(2) 0.013(2)
C7 0.030(3) 0.018(3) 0.038(3) 0.008(2) 0.007(2) 0.013(2)
C8 0.055(6) 0.022(4) 0.022(4) -0.005(3) -0.005(4) 0.013(4)
C9 0.038(5) 0.030(4) 0.028(4) 0.014(3) 0.013(3) 0.017(4)
C10 0.027(4) 0.020(4) 0.033(4) 0.005(3) -0.009(3) 0.007(3)
C11 0.018(3) 0.014(3) 0.019(3) -0.001(3) 0.001(3) 0.005(3)
C12 0.021(4) 0.011(3) 0.015(3) -0.003(2) -0.001(3) -0.002(3)
C13 0.028(4) 0.029(4) 0.022(4) 0.006(3) 0.008(3) 0.006(3)
C14 0.026(4) 0.012(3) 0.016(3) 0.001(3) -0.003(3) 0.006(3)
C15 0.029(4) 0.028(4) 0.017(3) 0.002(3) -0.002(3) -0.001(3)
C16 0.017(3) 0.007(3) 0.022(3) -0.003(2) -0.003(3) 0.000(2)
C17 0.017(3) 0.012(3) 0.014(3) -0.001(2) -0.003(3) 0.001(3)
C18 0.015(3) 0.015(3) 0.021(3) 0.000(3) -0.010(3) 0.003(3)
C19 0.023(4) 0.011(3) 0.019(3) -0.004(3) -0.001(3) -0.003(3)
C20 0.018(3) 0.006(3) 0.015(3) 0.001(2) -0.002(2) -0.001(2)
C21 0.016(3) 0.014(3) 0.029(4) 0.006(3) -0.003(3) 0.001(3)
C22 0.029(4) 0.025(4) 0.026(4) 0.004(3) 0.008(3) -0.003(3)
C23 0.021(4) 0.022(4) 0.033(4) 0.000(3) 0.008(3) 0.000(3)
C24 0.019(4) 0.021(4) 0.030(4) -0.004(3) 0.002(3) -0.004(3)

loop_
_atom_type_symbol
_atom_type_description
_atom_type_scat_dispersion_real
_atom_type_scat_dispersion_imag
_atom_type_scat_source
C C 0.0033 0.0016 'International Tables Vol C Tables 4.2.6.8 and 6.1.1.4'
H H 0.0000 0.0000 'International Tables Vol C Tables 4.2.6.8 and 6.1.1.4'
N N 0.0061 0.0033 'International Tables Vol C Tables 4.2.6.8 and 6.1.1.4'
F F 0.0171 0.0103 'International Tables Vol C Tables 4.2.6.8 and 6.1.1.4'
P P 0.1023 0.0942 'International Tables Vol C Tables 4.2.6.8 and 6.1.1.4'
Cl Cl 0.1484 0.1585 'International Tables Vol C Tables 4.2.6.8 and 6.1.1.4'
Rh Rh -1.1178 0.9187 'International Tables Vol C Tables 4.2.6.8 and 6.1.1.4'

loop_
_geom_angle_atom_site_label_1
_geom_angle_atom_site_label_2
_geom_angle_atom_site_label_3
_geom_angle
C11 Rh1 N3 76.7(2)
C11 Rh1 C5 96.0(3)
N3 Rh1 C5 113.9(2)
C11 Rh1 C6 96.3(3)
N3 Rh1 C6 151.8(3)
C5 Rh1 C6 38.8(3)
C11 Rh1 C1 128.4(3)
N3 Rh1 C1 154.5(2)
C5 Rh1 C1 64.1(2)
C6 Rh1 C1 38.0(3)
C11 Rh1 C3 129.3(3)
N3 Rh1 C3 99.1(2)
C5 Rh1 C3 38.9(3)
C6 Rh1 C3 64.0(3)
C1 Rh1 C3 62.7(2)
C11 Rh1 C2 158.1(3)
N3 Rh1 C2 117.6(2)
C5 Rh1 C2 63.6(3)
C6 Rh1 C2 63.0(3)
C1 Rh1 C2 37.2(3)
C3 Rh1 C2 36.9(2)
C11 Rh1 Cl1 94.92(19)
N3 Rh1 Cl1 86.82(14)
C5 Rh1 Cl1 158.35(18)
C6 Rh1 Cl1 121.2(2)
C1 Rh1 Cl1 94.52(18)
C3 Rh1 Cl1 135.63(19)
C2 Rh1 Cl1 102.04(18)
F6 P1 F2 90.8(3)
F6 P1 F1 90.6(3)
F2 P1 F1 89.7(3)
F6 P1 F3 90.5(3)
F2 P1 F3 178.7(3)
F1 P1 F3 90.2(3)
F6 P1 F5 89.9(3)
F2 P1 F5 90.1(3)
F1 P1 F5 179.5(3)
F3 P1 F5 89.9(3)
F6 P1 F4 178.9(3)
F2 P1 F4 90.0(3)
F1 P1 F4 90.1(2)
F3 P1 F4 88.7(2)
F5 P1 F4 89.4(2)
C12 N1 C11 112.1(5)
C12 N1 C16 129.7(5)
C11 N1 C16 118.1(5)
C12 N2 C14 109.8(6)
C12 N2 C13 126.4(6)
C14 N2 C13 123.7(6)
C16 N3 C20 117.6(5)
C16 N3 Rh1 117.3(4)
C20 N3 Rh1 125.0(4)
C2 C1 C6 108.8(6)
C2 C1 C10 124.7(6)
C6 C1 C10 126.1(7)
C2 C1 Rh1 73.1(4)
C6 C1 Rh1 69.9(4)
C10 C1 Rh1 128.9(5)
C1 C2 C3 108.4(6)
C1 C2 C9 123.8(6)
C3 C2 C9 127.3(7)
C1 C2 Rh1 69.7(4)
C3 C2 Rh1 70.1(4)
C9 C2 Rh1 132.3(5)
C2 C3 C5 108.0(6)
C2 C3 C4 127.4(7)
C5 C3 C4 124.6(7)
C2 C3 Rh1 73.0(4)
C5 C3 Rh1 68.0(4)
C4 C3 Rh1 127.0(5)
C3 C4 H1 109.5
C3 C4 H2 109.5
H1 C4 H2 109.5
C3 C4 H3 109.5
H1 C4 H3 109.5
H2 C4 H3 109.5
C6 C5 C3 107.2(6)
C6 C5 C8 125.1(7)
C3 C5 C8 127.1(7)
C6 C5 Rh1 71.9(4)
C3 C5 Rh1 73.1(4)
C8 C5 Rh1 127.1(5)
C1 C6 C5 107.5(6)
C1 C6 C7 125.1(7)
C5 C6 C7 127.1(7)
C1 C6 Rh1 72.1(4)
C5 C6 Rh1 69.3(4)
C7 C6 Rh1 127.9(5)
C6 C7 H6 109.5
C6 C7 H4 109.5
H6 C7 H4 109.5
C6 C7 H5 109.5
H6 C7 H5 109.5
H4 C7 H5 109.5
C5 C8 H7 109.5
C5 C8 H8 109.5
H7 C8 H8 109.5
C5 C8 H9 109.5
H7 C8 H9 109.5
H8 C8 H9 109.5
C2 C9 H12 109.5
C2 C9 H11 109.5
H12 C9 H11 109.5
C2 C9 H10 109.5
H12 C9 H10 109.5
H11 C9 H10 109.5
C1 C10 H14 109.5
C1 C10 H15 109.5
H14 C10 H15 109.5
C1 C10 H13 109.5
H14 C10 H13 109.5
H15 C10 H13 109.5
C14 C11 N1 103.3(5)
C14 C11 Rh1 141.6(5)
N1 C11 Rh1 113.8(4)
N2 C12 N1 105.3(5)
N2 C12 C15 125.7(6)
N1 C12 C15 128.9(6)
N2 C13 H17 109.5
N2 C13 H16 109.5
H17 C13 H16 109.5
N2 C13 H18 109.5
H17 C13 H18 109.5
H16 C13 H18 109.5
C11 C14 N2 109.4(6)
C11 C14 H19 125.3
N2 C14 H19 125.3
C12 C15 H21 109.5
C12 C15 H22 109.5
H21 C15 H22 109.5
C12 C15 H20 109.5
H21 C15 H20 109.5
H22 C15 H20 109.5
N3 C16 C17 124.2(6)
N3 C16 N1 112.0(5)
C17 C16 N1 123.6(6)
C18 C17 C16 118.1(6)
C18 C17 H28 121.0
C16 C17 H28 121.0
C17 C18 C19 121.0(6)
C17 C18 H23 119.5
C19 C18 H23 119.5
C20 C19 C18 117.2(6)
C20 C19 C24 119.9(6)
C18 C19 C24 122.9(6)
N3 C20 C19 121.7(6)
N3 C20 C21 119.5(6)
C19 C20 C21 118.8(6)
C22 C21 C20 119.9(6)
C22 C21 H27 120.1
C20 C21 H27 120.1
C23 C22 C21 121.3(7)
C23 C22 H26 119.4
C21 C22 H26 119.4
C24 C23 C22 120.6(7)
C24 C23 H24 119.7
C22 C23 H24 119.7
C23 C24 C19 119.5(7)
C23 C24 H25 120.2
C19 C24 H25 120.2

loop_
_geom_bond_atom_site_label_1
_geom_bond_atom_site_label_2
_geom_bond_distance
Rh1 C11 2.028(7)
Rh1 N3 2.135(5)
Rh1 C5 2.138(7)
Rh1 C6 2.172(7)
Rh1 C1 2.201(6)
Rh1 C3 2.206(6)
Rh1 C2 2.245(6)
Rh1 Cl1 2.4388(16)
P1 F6 1.589(5)
P1 F2 1.591(5)
P1 F1 1.598(4)
P1 F3 1.598(5)
P1 F5 1.597(4)
P1 F4 1.606(4)
N1 C12 1.364(8)
N1 C11 1.404(8)
N1 C16 1.423(8)
N2 C12 1.329(9)
N2 C14 1.395(8)
N2 C13 1.460(9)
N3 C16 1.323(8)
N3 C20 1.377(8)
C1 C2 1.419(10)
C1 C6 1.423(10)
C1 C10 1.487(10)
C2 C3 1.408(10)
C2 C9 1.516(10)
C3 C5 1.450(10)
C3 C4 1.486(10)
C4 H1 0.9800
C4 H2 0.9800
C4 H3 0.9800
C5 C6 1.434(10)
C5 C8 1.490(10)
C6 C7 1.493(11)
C7 H6 0.9800
C7 H4 0.9800
C7 H5 0.9800
C8 H7 0.9800
C8 H8 0.9800
C8 H9 0.9800
C9 H12 0.9800
C9 H11 0.9800
C9 H10 0.9800
C10 H14 0.9800
C10 H15 0.9800
C10 H13 0.9800
C11 C14 1.354(10)
C12 C15 1.479(9)
C13 H17 0.9800
C13 H16 0.9800
C13 H18 0.9800
C14 H19 0.9500
C15 H21 0.9800
C15 H22 0.9800
C15 H20 0.9800
C16 C17 1.409(9)
C17 C18 1.342(9)
C17 H28 0.9500
C18 C19 1.414(9)
C18 H23 0.9500
C19 C20 1.413(9)
C19 C24 1.408(10)
C20 C21 1.416(9)
C21 C22 1.364(10)
C21 H27 0.9500
C22 C23 1.389(10)
C22 H26 0.9500
C23 C24 1.376(10)
C23 H24 0.9500
C24 H25 0.9500

loop_
_geom_hbond_atom_site_label_D
_geom_hbond_atom_site_label_H
_geom_hbond_atom_site_label_A
_geom_hbond_distance_DH
_geom_hbond_distance_HA
_geom_hbond_distance_DA
_geom_hbond_angle_DHA
_geom_hbond_site_symmetry_A
C17 H28 Cl1 0.95 2.98 3.551(6) 119.7 3_757
C15 H21 Cl1 0.98 2.88 3.859(7) 173.3 1_556
C13 H18 F4 0.98 2.28 3.130(8) 144.0 1_556
C13 H17 Cl1 0.98 2.75 3.694(8) 162.4 1_556
C17 H28 Cl1 0.95 2.98 3.551(6) 119.7 3_757
C15 H21 Cl1 0.98 2.88 3.859(7) 173.3 1_556
C13 H17 Cl1 0.98 2.75 3.694(8) 162.4 1_556
C13 H17 Cl1 0.98 2.75 3.694(8) 162.4 1_556
C13 H18 F4 0.98 2.28 3.130(8) 144.0 1_556
C15 H21 Cl1 0.98 2.88 3.859(7) 173.3 1_556
C17 H28 Cl1 0.95 2.98 3.551(6) 119.7 3_757

loop_
_geom_torsion_atom_site_label_1
_geom_torsion_atom_site_label_2
_geom_torsion_atom_site_label_3
_geom_torsion_atom_site_label_4
_geom_torsion
C6 C1 C2 C3 1.5(7)
C10 C1 C2 C3 174.4(6)
Rh1 C1 C2 C3 -59.6(4)
C6 C1 C2 C9 -170.8(6)
C10 C1 C2 C9 2.1(10)
Rh1 C1 C2 C9 128.1(6)
C6 C1 C2 Rh1 61.2(5)
C10 C1 C2 Rh1 -125.9(7)
C1 C2 C3 C5 0.2(7)
C9 C2 C3 C5 172.1(6)
Rh1 C2 C3 C5 -59.2(4)
C1 C2 C3 C4 -176.6(6)
C9 C2 C3 C4 -4.7(11)
Rh1 C2 C3 C4 123.9(7)
C1 C2 C3 Rh1 59.4(4)
C9 C2 C3 Rh1 -128.7(7)
C2 C3 C5 C6 -1.8(7)
C4 C3 C5 C6 175.1(6)
Rh1 C3 C5 C6 -64.2(5)
C2 C3 C5 C8 -173.5(6)
C4 C3 C5 C8 3.4(10)
Rh1 C3 C5 C8 124.0(7)
C2 C3 C5 Rh1 62.5(4)
C4 C3 C5 Rh1 -120.6(6)
C2 C1 C6 C5 -2.6(7)
C10 C1 C6 C5 -175.4(6)
Rh1 C1 C6 C5 60.5(5)
C2 C1 C6 C7 172.6(6)
C10 C1 C6 C7 -0.1(11)
Rh1 C1 C6 C7 -124.2(7)
C2 C1 C6 Rh1 -63.2(5)
C10 C1 C6 Rh1 124.1(7)
C3 C5 C6 C1 2.7(7)
C8 C5 C6 C1 174.6(6)
Rh1 C5 C6 C1 -62.3(5)
C3 C5 C6 C7 -172.5(6)
C8 C5 C6 C7 -0.5(11)
Rh1 C5 C6 C7 122.5(7)
C3 C5 C6 Rh1 65.0(4)
C8 C5 C6 Rh1 -123.0(7)
C12 N1 C11 C14 -1.6(7)
C16 N1 C11 C14 174.1(5)
C12 N1 C11 Rh1 168.3(4)
C16 N1 C11 Rh1 -16.1(7)
C14 N2 C12 N1 -1.1(7)
C13 N2 C12 N1 175.4(6)
C14 N2 C12 C15 175.3(6)
C13 N2 C12 C15 -8.2(11)
C11 N1 C12 N2 1.7(7)
C16 N1 C12 N2 -173.3(6)
C11 N1 C12 C15 -174.6(6)
C16 N1 C12 C15 10.4(11)
N1 C11 C14 N2 0.8(7)
Rh1 C11 C14 N2 -164.1(6)
C12 N2 C14 C11 0.2(8)
C13 N2 C14 C11 -176.4(6)
C20 N3 C16 C17 1.7(9)
Rh1 N3 C16 C17 178.7(5)
C20 N3 C16 N1 -174.0(5)
Rh1 N3 C16 N1 3.1(7)
C12 N1 C16 N3 -176.9(6)
C11 N1 C16 N3 8.4(8)
C12 N1 C16 C17 7.5(10)
C11 N1 C16 C17 -167.3(6)
N3 C16 C17 C18 1.3(10)
N1 C16 C17 C18 176.4(6)
C16 C17 C18 C19 -1.6(9)
C17 C18 C19 C20 -0.9(9)
C17 C18 C19 C24 -179.1(6)
C16 N3 C20 C19 -4.3(9)
Rh1 N3 C20 C19 178.9(4)
C16 N3 C20 C21 174.2(6)
Rh1 N3 C20 C21 -2.6(8)
C18 C19 C20 N3 3.9(9)
C24 C19 C20 N3 -177.8(6)
C18 C19 C20 C21 -174.6(6)
C24 C19 C20 C21 3.7(9)
N3 C20 C21 C22 178.8(6)
C19 C20 C21 C22 -2.7(10)
C20 C21 C22 C23 0.3(11)
C21 C22 C23 C24 0.9(11)
C22 C23 C24 C19 0.2(11)
C20 C19 C24 C23 -2.5(10)
C18 C19 C24 C23 175.7(6)
